data_7029583
loop_
_publ_author_name
'Vuong, Khuong Q.'
'Wong, Chin M.'
'Bhadbhade, Mohan'
'Messerle, Barbara A.'

_publ_section_title
;
 Bi- and tri-metallic Rh and Ir complexes containing click derived bis-
 and tris-(pyrazolyl-1,2,3-triazolyl) N-N' donor ligands and their
 application as catalysts for the dihydroalkoxylation of alkynes.
;
_journal_issue 20
_journal_name_full 'Dalton transactions (Cambridge, England : 2003)'
_journal_page_first 7540
_journal_page_last 7553
_journal_paper_doi 10.1039/c3dt53295j
_journal_volume 43
_journal_year 2014
_chemical_formula_moiety 'C20 H20 N10'
_chemical_formula_sum 'C20 H20 N10'
_chemical_formula_weight 400.46
_chemical_name_systematic
; 
 ? 
;
_space_group_IT_number 14
_symmetry_cell_setting monoclinic
_symmetry_space_group_name_Hall '-P 2ybc'
_symmetry_space_group_name_H-M 'P 1 21/c 1'
_atom_sites_solution_hydrogens geom
_atom_sites_solution_primary direct
_atom_sites_solution_secondary difmap
_audit_creation_method SHELXL-97
_cell_angle_alpha 90.00
_cell_angle_beta 100.184(9)
_cell_angle_gamma 90.00
_cell_formula_units_Z 2
_cell_length_a 21.252(4)
_cell_length_b 4.4589(9)
_cell_length_c 10.309(2)
_cell_measurement_reflns_used 2568
_cell_measurement_temperature 181(2)
_cell_measurement_theta_max 27.618
_cell_measurement_theta_min 3.896
_cell_volume 961.5(3)
_computing_cell_refinement '<i>APEX2 </i>(Bruker, 2007)'
_computing_data_collection '<i>APEX2 </i>(Bruker, 2007)'
_computing_data_reduction '<i>APEX2 </i>(Bruker, 2007)'
_computing_molecular_graphics '<i>SHELXTL-Plus</i> (Sheldrick, 2008)'
_computing_structure_refinement '<i>SHELXL-97</i> (Sheldrick, 2008)'
_computing_structure_solution '<i>SHELXS-97</i> (Sheldrick, 2008)'
_diffrn_ambient_temperature 181(2)
_diffrn_measured_fraction_theta_full 0.999
_diffrn_measured_fraction_theta_max 0.999
_diffrn_measurement_device_type 'Bruker kappa APEXII CCD Diffractometer'
_diffrn_measurement_method '\f scans, and \w scans with \k offsets'
_diffrn_radiation_monochromator graphite
_diffrn_radiation_source 'fine-focus sealed tube'
_diffrn_radiation_type MoK\a
_diffrn_radiation_wavelength 0.71073
_diffrn_reflns_av_R_equivalents 0.0272
_diffrn_reflns_av_sigmaI/netI 0.0244
_diffrn_reflns_limit_h_max 25
_diffrn_reflns_limit_h_min -25
_diffrn_reflns_limit_k_max 5
_diffrn_reflns_limit_k_min -5
_diffrn_reflns_limit_l_max 12
_diffrn_reflns_limit_l_min -12
_diffrn_reflns_number 6785
_diffrn_reflns_theta_full 25.00
_diffrn_reflns_theta_max 25.00
_diffrn_reflns_theta_min 2.92
_exptl_absorpt_coefficient_mu 0.091
_exptl_absorpt_correction_T_max 0.9959
_exptl_absorpt_correction_T_min 0.9731
_exptl_absorpt_correction_type multi-scan
_exptl_absorpt_process_details 'SADABS (Bruker, 2001)'
_exptl_crystal_colour Colourless
_exptl_crystal_density_diffrn 1.383
_exptl_crystal_density_method 'not measured'
_exptl_crystal_description Plates
_exptl_crystal_F_000 420
_exptl_crystal_size_max 0.30
_exptl_crystal_size_mid 0.12
_exptl_crystal_size_min 0.05
_refine_diff_density_max 0.179
_refine_diff_density_min -0.147
_refine_diff_density_rms 0.032
_refine_ls_extinction_coef 0.013(4)
_refine_ls_extinction_expression Fc^*^=kFc[1+0.001xFc^2^\l^3^/sin(2\q)]^-1/4^
_refine_ls_extinction_method SHELXL
_refine_ls_goodness_of_fit_ref 0.803
_refine_ls_hydrogen_treatment constr
_refine_ls_matrix_type full
_refine_ls_number_parameters 137
_refine_ls_number_reflns 1696
_refine_ls_number_restraints 0
_refine_ls_restrained_S_all 0.803
_refine_ls_R_factor_all 0.0458
_refine_ls_R_factor_gt 0.0356
_refine_ls_shift/su_max 0.000
_refine_ls_shift/su_mean 0.000
_refine_ls_structure_factor_coef Fsqd
_refine_ls_weighting_details 'calc w=1/[\s^2^(Fo^2^)+(0.1000P)^2^+0.3594P] where P=(Fo^2^+2Fc^2^)/3'
_refine_ls_weighting_scheme calc
_refine_ls_wR_factor_gt 0.1080
_refine_ls_wR_factor_ref 0.1215
_reflns_number_gt 1398
_reflns_number_total 1696
_reflns_threshold_expression >2sigma(I)
_cod_data_source_file c3dt53295j2.cif
_cod_data_source_block khuong23_p21byc_Ligand1c
_cod_depositor_comments
;
The following automatic conversions were performed:

'_symmetry_cell_setting' value 'Monoclinic' changed to 'monoclinic'
according to
/usr/data/users/saulius/crontab/automatic-downloads/rss-feeds/RSC/lib/dictionaries/cif_core.dic
dictionary named 'cif_core.dic' version 2.4.2 from
2011-04-26.

'_exptl_absorpt_correction_type' value 'Multi-scan'
changed to 'multi-scan' according to
/usr/data/users/saulius/crontab/automatic-downloads/rss-feeds/RSC/lib/dictionaries/cif_core.dic
dictionary named 'cif_core.dic' version 2.4.2 from 2011-04-26.

Automatic conversion script
Id: cif_fix_values 2281 2013-09-26 08:29:07Z andrius 

 Adding full bibliography for 7029582--7029586.cif.
;
_cod_original_sg_symbol_H-M 'P 21/c'
_cod_database_code 7029583

loop_
_symmetry_equiv_pos_as_xyz
'x, y, z'
'-x, y+1/2, -z+1/2'
'-x, -y, -z'
'x, -y-1/2, z-1/2'

loop_
_atom_site_label
_atom_site_type_symbol
_atom_site_fract_x
_atom_site_fract_y
_atom_site_fract_z
_atom_site_U_iso_or_equiv
_atom_site_adp_type
_atom_site_occupancy
_atom_site_symmetry_multiplicity
_atom_site_calc_flag
_atom_site_refinement_flags
C1 C 0.05537(7) 0.3480(3) 0.05843(13) 0.0280(4) Uani 1 1 d .
C2 C -0.00216(7) 0.3014(3) 0.10153(14) 0.0306(4) Uani 1 1 d .
H2 H -0.0040 0.1642 0.1713 0.037 Uiso 1 1 calc R
C3 C -0.05664(7) 0.4520(4) 0.04424(14) 0.0310(4) Uani 1 1 d .
H3 H -0.0955 0.4185 0.0754 0.037 Uiso 1 1 calc R
C4 C 0.11485(7) 0.1791(4) 0.11836(15) 0.0333(4) Uani 1 1 d .
H4A H 0.1034 0.0235 0.1787 0.040 Uiso 1 1 calc R
H4B H 0.1325 0.0766 0.0475 0.040 Uiso 1 1 calc R
N1A' N 0.16405(6) 0.3755(3) 0.19149(11) 0.0293(3) Uani 1 1 d .
N2A' N 0.16261(7) 0.4460(4) 0.31648(13) 0.0469(4) Uani 1 1 d .
N3A' N 0.21131(7) 0.6260(4) 0.35587(15) 0.0511(5) Uani 1 1 d .
C4A' C 0.24312(7) 0.6687(4) 0.25546(16) 0.0360(4) Uani 1 1 d .
C5A' C 0.21300(7) 0.5110(4) 0.15035(15) 0.0344(4) Uani 1 1 d .
H5A' H 0.2243 0.4993 0.0653 0.041 Uiso 1 1 calc R
C5 C 0.30328(8) 0.8517(4) 0.2718(2) 0.0521(5) Uani 1 1 d .
H5A H 0.3015 0.9876 0.1953 0.063 Uiso 1 1 calc R
H5B H 0.3065 0.9766 0.3521 0.063 Uiso 1 1 calc R
N1A N 0.35942(6) 0.6620(3) 0.28224(13) 0.0364(4) Uani 1 1 d .
N2A N 0.37602(7) 0.5454(4) 0.17278(14) 0.0470(4) Uani 1 1 d .
C3A C 0.42535(8) 0.3705(4) 0.21817(18) 0.0457(5) Uani 1 1 d .
H3A H 0.4480 0.2567 0.1634 0.055 Uiso 1 1 calc R
C4A C 0.44011(8) 0.3721(4) 0.35326(18) 0.0456(5) Uani 1 1 d .
H4A1 H 0.4733 0.2650 0.4080 0.055 Uiso 1 1 calc R
C5A C 0.39651(8) 0.5620(4) 0.39128(16) 0.0433(5) Uani 1 1 d .
H5A1 H 0.3932 0.6134 0.4793 0.052 Uiso 1 1 calc R

loop_
_atom_site_aniso_label
_atom_site_aniso_U_11
_atom_site_aniso_U_22
_atom_site_aniso_U_33
_atom_site_aniso_U_23
_atom_site_aniso_U_13
_atom_site_aniso_U_12
C1 0.0321(8) 0.0243(8) 0.0261(7) -0.0063(6) 0.0009(6) -0.0002(6)
C2 0.0367(8) 0.0284(8) 0.0259(7) 0.0003(6) 0.0037(6) -0.0024(6)
C3 0.0294(8) 0.0331(8) 0.0309(8) -0.0042(6) 0.0067(6) -0.0031(6)
C4 0.0340(8) 0.0291(8) 0.0346(8) -0.0044(6) 0.0001(6) 0.0017(6)
N1A' 0.0282(7) 0.0313(7) 0.0277(6) -0.0015(5) 0.0026(5) 0.0043(5)
N2A' 0.0425(8) 0.0662(11) 0.0337(8) -0.0145(7) 0.0111(6) -0.0143(7)
N3A' 0.0419(8) 0.0646(11) 0.0466(9) -0.0215(8) 0.0072(7) -0.0122(7)
C4A' 0.0271(8) 0.0307(9) 0.0491(9) 0.0004(7) 0.0038(7) 0.0053(6)
C5A' 0.0304(8) 0.0390(10) 0.0344(8) 0.0066(7) 0.0077(6) 0.0061(7)
C5 0.0336(9) 0.0341(10) 0.0870(15) -0.0002(9) 0.0060(9) 0.0020(7)
N1A 0.0284(7) 0.0353(8) 0.0449(8) -0.0012(6) 0.0046(6) -0.0029(6)
N2A 0.0436(9) 0.0591(10) 0.0383(8) 0.0029(7) 0.0071(6) -0.0026(7)
C3A 0.0348(9) 0.0506(11) 0.0540(11) -0.0081(9) 0.0139(8) -0.0011(8)
C4A 0.0340(9) 0.0488(11) 0.0503(10) 0.0016(8) -0.0023(7) 0.0032(8)
C5A 0.0404(9) 0.0517(11) 0.0360(9) -0.0045(8) 0.0021(7) -0.0030(8)

loop_
_atom_type_symbol
_atom_type_description
_atom_type_scat_dispersion_real
_atom_type_scat_dispersion_imag
_atom_type_scat_source
C C 0.0033 0.0016 'International Tables Vol C Tables 4.2.6.8 and 6.1.1.4'
H H 0.0000 0.0000 'International Tables Vol C Tables 4.2.6.8 and 6.1.1.4'
N N 0.0061 0.0033 'International Tables Vol C Tables 4.2.6.8 and 6.1.1.4'

loop_
_geom_angle_atom_site_label_1
_geom_angle_atom_site_label_2
_geom_angle_atom_site_label_3
_geom_angle
_geom_angle_site_symmetry_1
_geom_angle_site_symmetry_3
C3 C1 C2 118.51(14) 3_565 .
C3 C1 C4 120.39(14) 3_565 .
C2 C1 C4 121.07(14) . .
C3 C2 C1 120.70(14) . .
C3 C2 H2 119.7 . .
C1 C2 H2 119.7 . .
C2 C3 C1 120.79(14) . 3_565
C2 C3 H3 119.6 . .
C1 C3 H3 119.6 3_565 .
N1A' C4 C1 112.49(13) . .
N1A' C4 H4A 109.1 . .
C1 C4 H4A 109.1 . .
N1A' C4 H4B 109.1 . .
C1 C4 H4B 109.1 . .
H4A C4 H4B 107.8 . .
N2A' N1A' C5A' 110.66(13) . .
N2A' N1A' C4 120.15(12) . .
C5A' N1A' C4 129.18(13) . .
N3A' N2A' N1A' 106.93(13) . .
N2A' N3A' C4A' 108.86(13) . .
N3A' C4A' C5A' 108.15(14) . .
N3A' C4A' C5 121.61(16) . .
C5A' C4A' C5 130.16(16) . .
N1A' C5A' C4A' 105.39(14) . .
N1A' C5A' H5A' 127.3 . .
C4A' C5A' H5A' 127.3 . .
N1A C5 C4A' 111.38(14) . .
N1A C5 H5A 109.4 . .
C4A' C5 H5A 109.4 . .
N1A C5 H5B 109.4 . .
C4A' C5 H5B 109.4 . .
H5A C5 H5B 108.0 . .
C5A N1A N2A 112.04(14) . .
C5A N1A C5 127.92(15) . .
N2A N1A C5 119.82(14) . .
C3A N2A N1A 103.89(14) . .
N2A C3A C4A 112.33(16) . .
N2A C3A H3A 123.8 . .
C4A C3A H3A 123.8 . .
C5A C4A C3A 104.49(16) . .
C5A C4A H4A1 127.8 . .
C3A C4A H4A1 127.8 . .
N1A C5A C4A 107.25(15) . .
N1A C5A H5A1 126.4 . .
C4A C5A H5A1 126.4 . .

loop_
_geom_bond_atom_site_label_1
_geom_bond_atom_site_label_2
_geom_bond_distance
_geom_bond_site_symmetry_2
C1 C3 1.388(2) 3_565
C1 C2 1.388(2) .
C1 C4 1.507(2) .
C2 C3 1.378(2) .
C2 H2 0.9500 .
C3 C1 1.388(2) 3_565
C3 H3 0.9500 .
C4 N1A' 1.4662(19) .
C4 H4A 0.9900 .
C4 H4B 0.9900 .
N1A' N2A' 1.3319(18) .
N1A' C5A' 1.335(2) .
N2A' N3A' 1.316(2) .
N3A' C4A' 1.346(2) .
C4A' C5A' 1.354(2) .
C4A' C5 1.501(2) .
C5A' H5A' 0.9500 .
C5 N1A 1.451(2) .
C5 H5A 0.9900 .
C5 H5B 0.9900 .
N1A C5A 1.331(2) .
N1A N2A 1.345(2) .
N2A C3A 1.324(2) .
C3A C4A 1.372(3) .
C3A H3A 0.9500 .
C4A C5A 1.363(3) .
C4A H4A1 0.9500 .
C5A H5A1 0.9500 .

loop_
_geom_torsion_atom_site_label_1
_geom_torsion_atom_site_label_2
_geom_torsion_atom_site_label_3
_geom_torsion_atom_site_label_4
_geom_torsion
_geom_torsion_site_symmetry_1
_geom_torsion_site_symmetry_4
C3 C1 C2 C3 -0.5(2) 3_565 .
C4 C1 C2 C3 -178.58(13) . .
C1 C2 C3 C1 0.5(2) . 3_565
C3 C1 C4 N1A' 68.40(17) 3_565 .
C2 C1 C4 N1A' -113.52(16) . .
C1 C4 N1A' N2A' 84.66(17) . .
C1 C4 N1A' C5A' -93.69(17) . .
C5A' N1A' N2A' N3A' -0.50(19) . .
C4 N1A' N2A' N3A' -179.12(13) . .
N1A' N2A' N3A' C4A' 0.1(2) . .
N2A' N3A' C4A' C5A' 0.3(2) . .
N2A' N3A' C4A' C5 -176.81(15) . .
N2A' N1A' C5A' C4A' 0.65(18) . .
C4 N1A' C5A' C4A' 179.12(14) . .
N3A' C4A' C5A' N1A' -0.55(18) . .
C5 C4A' C5A' N1A' 176.19(16) . .
N3A' C4A' C5 N1A 103.7(2) . .
C5A' C4A' C5 N1A -72.7(2) . .
C4A' C5 N1A C5A -94.2(2) . .
C4A' C5 N1A N2A 79.9(2) . .
C5A N1A N2A C3A -0.51(19) . .
C5 N1A N2A C3A -175.54(14) . .
N1A N2A C3A C4A 0.3(2) . .
N2A C3A C4A C5A -0.1(2) . .
N2A N1A C5A C4A 0.5(2) . .
C5 N1A C5A C4A 175.02(15) . .
C3A C4A C5A N1A -0.2(2) . .
